data_4503431
loop_
_publ_author_name
'Yang, Jin'
'Ma, Jian-Fang'
'Liu, Ying-Ying'
'Ma, Ji-Cheng'
'Batten, Stuart R.'

_publ_section_title
;
 A Series of Cu(II) Complexes Based on Different Bis(imidazole) Ligands
 and Organic Acids: Formation of Water Clusters and Fixation of
 Atmospheric Carbon Dioxide
;
_journal_issue 12
_journal_name_full 'Crystal Growth &amp; Design'
_journal_page_first 4383
_journal_paper_doi 10.1021/cg701119g
_journal_volume 8
_journal_year 2008
_chemical_formula_moiety 'C28 H32 Cu N8 O2, 2(C5 H8 O2)'
_chemical_formula_sum 'C38 H56 Cu N8 O10'
_chemical_formula_weight 848.45
_chemical_name_systematic
;
 ?
;
_space_group_IT_number 2
_symmetry_cell_setting triclinic
_symmetry_space_group_name_Hall '-P 1'
_symmetry_space_group_name_H-M 'P -1'
_atom_sites_solution_hydrogens geom
_atom_sites_solution_primary direct
_atom_sites_solution_secondary difmap
_audit_creation_method SHELXL-97
_cell_angle_alpha 93.47(3)
_cell_angle_beta 103.54(3)
_cell_angle_gamma 95.16(3)
_cell_formula_units_Z 1
_cell_length_a 8.5953(17)
_cell_length_b 9.2493(18)
_cell_length_c 13.537(3)
_cell_measurement_reflns_used 3694
_cell_measurement_temperature 293(2)
_cell_measurement_theta_max 27.48
_cell_measurement_theta_min 1.55
_cell_volume 1038.3(4)
_computing_cell_refinement 'PROCESS-AUTO '
_computing_data_collection 'PROCESS-AUTO (Rigaku, 1998)'
_computing_data_reduction 'PROCESS-AUTO '
_computing_molecular_graphics 'SHELXTL-PLUS (Sheldrick, 1990)'
_computing_publication_material SHELXL-97
_computing_structure_refinement 'SHELXL-97 (Sheldrick, 1997)'
_computing_structure_solution 'SHELXS-97 (Sheldrick, 1997)'
_diffrn_ambient_temperature 293(2)
_diffrn_detector_area_resol_mean 10.0
_diffrn_measured_fraction_theta_full 0.969
_diffrn_measured_fraction_theta_max 0.964
_diffrn_measurement_device_type 'Rigaku R-AXIS RAPID'
_diffrn_measurement_method '\w scan'
_diffrn_radiation_monochromator graphite
_diffrn_radiation_source 'rotorating anode'
_diffrn_radiation_type MoK\a
_diffrn_radiation_wavelength 0.71073
_diffrn_reflns_av_R_equivalents 0.0725
_diffrn_reflns_av_sigmaI/netI 0.0601
_diffrn_reflns_limit_h_max 11
_diffrn_reflns_limit_h_min 0
_diffrn_reflns_limit_k_max 11
_diffrn_reflns_limit_k_min -12
_diffrn_reflns_limit_l_max 17
_diffrn_reflns_limit_l_min -17
_diffrn_reflns_number 4591
_diffrn_reflns_theta_full 25.00
_diffrn_reflns_theta_max 27.48
_diffrn_reflns_theta_min 1.55
_diffrn_standards_decay_% none
_diffrn_standards_interval_count none
_diffrn_standards_number none
_exptl_absorpt_coefficient_mu 0.591
_exptl_absorpt_correction_T_max 0.912
_exptl_absorpt_correction_T_min 0.721
_exptl_absorpt_correction_type multi-scan
_exptl_absorpt_process_details 'ABSCOR (Higashi, 1995)'
_exptl_crystal_colour blue
_exptl_crystal_density_diffrn 1.357
_exptl_crystal_density_method 'not measured'
_exptl_crystal_description block
_exptl_crystal_F_000 449
_exptl_crystal_size_max 0.54
_exptl_crystal_size_mid 0.16
_exptl_crystal_size_min 0.15
_refine_diff_density_max 0.475
_refine_diff_density_min -0.721
_refine_diff_density_rms 0.138
_refine_ls_extinction_method none
_refine_ls_goodness_of_fit_ref 0.927
_refine_ls_hydrogen_treatment mixed
_refine_ls_matrix_type full
_refine_ls_number_parameters 282
_refine_ls_number_reflns 4591
_refine_ls_number_restraints 6
_refine_ls_restrained_S_all 0.927
_refine_ls_R_factor_all 0.0717
_refine_ls_R_factor_gt 0.0516
_refine_ls_shift/su_max 0.000
_refine_ls_shift/su_mean 0.000
_refine_ls_structure_factor_coef Fsqd
_refine_ls_weighting_details 'calc w=1/[\s^2^(Fo^2^)+(0.1321P)^2^+0.0000P] where P=(Fo^2^+2Fc^2^)/3'
_refine_ls_weighting_scheme calc
_refine_ls_wR_factor_gt 0.1467
_refine_ls_wR_factor_ref 0.1718
_reflns_number_gt 3504
_reflns_number_total 4591
_reflns_threshold_expression >2sigma(I)
_cod_data_source_file cg701119g_si_002.cif
_cod_data_source_block compound4
_cod_depositor_comments
;
The following automatic conversions were performed:

'_symmetry_cell_setting' value 'Triclinic' changed to 'triclinic'
according to /home/saulius/struct/CIF-dictionaries/cif_core.dic
dictionary named 'cif_core.dic' version 2.4.1 from 2010-06-29.

Automatic conversion script
Id: cif_fix_values 1715 2011-07-08 13:25:40Z adriana 
;
_cod_original_cell_volume 1038.4(4)
_cod_original_sg_symbol_Hall '-p 1'
_cod_database_code 4503431

loop_
_symmetry_equiv_pos_as_xyz
'x, y, z'
'-x, -y, -z'

loop_
_atom_site_label
_atom_site_type_symbol
_atom_site_fract_x
_atom_site_fract_y
_atom_site_fract_z
_atom_site_U_iso_or_equiv
_atom_site_adp_type
_atom_site_occupancy
_atom_site_symmetry_multiplicity
_atom_site_calc_flag
_atom_site_refinement_flags
C1 C 1.4457(4) 0.2359(3) 0.3330(2) 0.0378(6) Uani 1 1 d .
C2 C 1.3480(4) 0.2780(4) 0.2311(2) 0.0479(8) Uani 1 1 d .
H2A H 1.2458 0.3054 0.2406 0.057 Uiso 1 1 calc R
H2B H 1.4051 0.3633 0.2123 0.057 Uiso 1 1 calc R
C3 C 1.3149(4) 0.1608(4) 0.1436(2) 0.0452(7) Uani 1 1 d .
H3A H 1.2680 0.0720 0.1645 0.054 Uiso 1 1 calc R
H3B H 1.2366 0.1909 0.0867 0.054 Uiso 1 1 calc R
C4 C 1.4628(4) 0.1293(3) 0.1085(2) 0.0409(7) Uani 1 1 d .
H4A H 1.5414 0.0996 0.1655 0.049 Uiso 1 1 calc R
H4B H 1.5095 0.2179 0.0872 0.049 Uiso 1 1 calc R
C5 C 1.4293(4) 0.0117(3) 0.0215(2) 0.0441(7) Uani 1 1 d .
H5A H 1.3924 -0.0791 0.0452 0.053 Uiso 1 1 calc R
H5B H 1.3427 0.0370 -0.0325 0.053 Uiso 1 1 calc R
C6 C 1.1459(4) 0.2985(3) 0.4573(2) 0.0375(6) Uani 1 1 d .
H6 H 1.2508 0.2851 0.4901 0.045 Uiso 1 1 calc R
C7 C 1.1011(4) 0.4159(3) 0.4079(2) 0.0386(6) Uani 1 1 d .
H7 H 1.1678 0.4971 0.4002 0.046 Uiso 1 1 calc R
C8 C 0.8906(3) 0.2619(3) 0.3996(2) 0.0362(6) Uani 1 1 d .
H8 H 0.7843 0.2201 0.3841 0.043 Uiso 1 1 calc R
C9 C 0.8365(4) 0.4847(3) 0.3072(2) 0.0419(7) Uani 1 1 d .
H9A H 0.8802 0.5856 0.3263 0.050 Uiso 1 1 calc R
H9B H 0.7298 0.4732 0.3198 0.050 Uiso 1 1 calc R
C10 C 0.8228(3) 0.4509(3) 0.1940(2) 0.0340(6) Uani 1 1 d .
C11 C 0.8879(4) 0.3338(3) 0.1583(3) 0.0437(7) Uani 1 1 d .
H11 H 0.9429 0.2743 0.2043 0.052 Uiso 1 1 calc R
C12 C 0.8730(4) 0.3033(4) 0.0560(3) 0.0527(9) Uani 1 1 d .
H12 H 0.9198 0.2247 0.0337 0.063 Uiso 1 1 calc R
C13 C 0.7904(5) 0.3869(4) -0.0137(3) 0.0564(9) Uani 1 1 d .
H13 H 0.7788 0.3647 -0.0831 0.068 Uiso 1 1 calc R
C14 C 0.7244(4) 0.5048(4) 0.0206(2) 0.0473(8) Uani 1 1 d .
H14 H 0.6687 0.5628 -0.0263 0.057 Uiso 1 1 calc R
C15 C 0.7398(3) 0.5383(3) 0.1235(2) 0.0364(6) Uani 1 1 d .
C16 C 0.6660(4) 0.6693(3) 0.1555(2) 0.0407(7) Uani 1 1 d .
H16A H 0.6100 0.7120 0.0954 0.049 Uiso 1 1 calc R
H16B H 0.5878 0.6392 0.1936 0.049 Uiso 1 1 calc R
N1 N 0.9384(3) 0.3916(2) 0.37144(18) 0.0348(5) Uani 1 1 d .
N2 N 1.0122(3) 0.2016(2) 0.45163(16) 0.0314(5) Uani 1 1 d .
O1 O 1.4457(3) 0.1048(3) 0.35122(16) 0.0525(6) Uani 1 1 d .
O2 O 1.5208(3) 0.3384(3) 0.39473(17) 0.0517(6) Uani 1 1 d .
O1W O 1.2959(3) -0.0052(3) 0.50349(19) 0.0504(6) Uani 1 1 d D
O3W O 1.4503(4) 0.6279(3) 0.3959(2) 0.0671(8) Uani 1 1 d D
O2W O 1.3774(4) -0.1834(4) 0.2420(2) 0.0701(8) Uani 1 1 d D
Cu1 Cu 1.0000 0.0000 0.5000 0.03067(18) Uani 1 2 d S
N4 N 0.7892(3) 0.7788(2) 0.21888(17) 0.0354(5) Uani 1 1 d .
C17 C 0.7870(3) 0.8388(3) 0.3106(2) 0.0343(6) Uani 1 1 d .
H17 H 0.6999 0.8263 0.3402 0.041 Uiso 1 1 calc R
C19 C 0.9351(4) 0.8242(4) 0.2022(2) 0.0505(8) Uani 1 1 d .
H19 H 0.9717 0.8010 0.1444 0.061 Uiso 1 1 calc R
N3 N 0.9239(3) 0.9180(2) 0.35402(17) 0.0345(5) Uani 1 1 d .
C18 C 1.0167(4) 0.9098(4) 0.2864(2) 0.0496(8) Uani 1 1 d .
H18 H 1.1205 0.9558 0.2962 0.060 Uiso 1 1 calc R
HW11 H 1.366(4) -0.050(4) 0.538(3) 0.074 Uiso 1 1 d D
HW12 H 1.345(5) 0.025(5) 0.461(3) 0.075(14) Uiso 1 1 d D
HW31 H 1.462(6) 0.637(5) 0.4595(16) 0.074(14) Uiso 1 1 d D
HW32 H 1.473(5) 0.542(3) 0.391(3) 0.069(13) Uiso 1 1 d D
HW21 H 1.423(6) -0.104(4) 0.277(4) 0.11(2) Uiso 1 1 d D
HW22 H 1.371(7) -0.243(5) 0.289(3) 0.10(2) Uiso 1 1 d D

loop_
_atom_site_aniso_label
_atom_site_aniso_U_11
_atom_site_aniso_U_22
_atom_site_aniso_U_33
_atom_site_aniso_U_23
_atom_site_aniso_U_13
_atom_site_aniso_U_12
C1 0.0397(15) 0.0493(17) 0.0312(13) 0.0081(12) 0.0172(12) 0.0153(13)
C2 0.0551(19) 0.057(2) 0.0344(15) 0.0068(13) 0.0081(13) 0.0269(16)
C3 0.0477(17) 0.0532(19) 0.0349(15) 0.0047(13) 0.0086(13) 0.0101(14)
C4 0.0499(17) 0.0429(16) 0.0294(13) 0.0019(12) 0.0098(12) 0.0022(13)
C5 0.0576(19) 0.0410(16) 0.0339(14) 0.0002(12) 0.0135(13) 0.0012(14)
C6 0.0353(14) 0.0378(15) 0.0389(15) 0.0082(12) 0.0070(12) 0.0028(12)
C7 0.0427(16) 0.0335(14) 0.0400(15) 0.0068(11) 0.0119(12) -0.0019(12)
C8 0.0356(14) 0.0317(14) 0.0412(15) 0.0103(11) 0.0069(12) 0.0049(11)
C9 0.0589(19) 0.0383(15) 0.0335(14) 0.0116(12) 0.0138(13) 0.0193(14)
C10 0.0393(14) 0.0289(13) 0.0324(13) 0.0023(10) 0.0070(11) 0.0012(11)
C11 0.0436(17) 0.0414(16) 0.0464(17) 0.0023(13) 0.0090(13) 0.0114(13)
C12 0.0479(18) 0.0507(19) 0.057(2) -0.0151(16) 0.0121(16) 0.0074(15)
C13 0.065(2) 0.064(2) 0.0363(16) -0.0122(15) 0.0111(16) 0.0002(18)
C14 0.057(2) 0.0461(18) 0.0328(14) 0.0025(13) -0.0013(13) 0.0060(15)
C15 0.0405(15) 0.0318(14) 0.0325(13) 0.0019(11) 0.0015(11) 0.0000(12)
C16 0.0436(16) 0.0339(15) 0.0370(15) 0.0013(12) -0.0072(12) 0.0090(12)
N1 0.0418(13) 0.0313(12) 0.0337(12) 0.0100(9) 0.0094(10) 0.0106(10)
N2 0.0322(11) 0.0320(12) 0.0309(11) 0.0077(9) 0.0066(9) 0.0073(9)
O1 0.0764(17) 0.0475(13) 0.0354(11) 0.0101(10) 0.0126(11) 0.0145(12)
O2 0.0567(14) 0.0519(14) 0.0446(12) -0.0029(10) 0.0095(11) 0.0072(11)
O1W 0.0415(12) 0.0677(16) 0.0491(14) 0.0247(12) 0.0160(11) 0.0172(11)
O3W 0.096(2) 0.0495(16) 0.0517(16) 0.0072(13) 0.0080(15) 0.0081(15)
O2W 0.096(2) 0.0625(18) 0.0540(16) -0.0001(14) 0.0231(16) 0.0126(17)
Cu1 0.0413(3) 0.0242(2) 0.0247(2) 0.00428(16) 0.00365(18) 0.00394(18)
N4 0.0468(14) 0.0291(11) 0.0280(11) 0.0031(9) 0.0039(10) 0.0041(10)
C17 0.0372(14) 0.0334(14) 0.0306(13) 0.0028(10) 0.0026(11) 0.0094(11)
C19 0.062(2) 0.055(2) 0.0349(15) -0.0032(14) 0.0201(15) -0.0087(16)
N3 0.0427(13) 0.0306(11) 0.0294(11) 0.0040(9) 0.0073(10) 0.0022(10)
C18 0.0523(19) 0.054(2) 0.0413(16) -0.0049(14) 0.0177(14) -0.0107(16)

loop_
_atom_type_symbol
_atom_type_description
_atom_type_scat_dispersion_real
_atom_type_scat_dispersion_imag
_atom_type_scat_source
C C 0.0033 0.0016 'International Tables Vol C Tables 4.2.6.8 and 6.1.1.4'
H H 0.0000 0.0000 'International Tables Vol C Tables 4.2.6.8 and 6.1.1.4'
N N 0.0061 0.0033 'International Tables Vol C Tables 4.2.6.8 and 6.1.1.4'
O O 0.0106 0.0060 'International Tables Vol C Tables 4.2.6.8 and 6.1.1.4'
Cu Cu 0.3201 1.2651 'International Tables Vol C Tables 4.2.6.8 and 6.1.1.4'

loop_
_geom_angle_atom_site_label_1
_geom_angle_atom_site_label_2
_geom_angle_atom_site_label_3
_geom_angle
_geom_angle_site_symmetry_1
_geom_angle_site_symmetry_3
O2 C1 O1 123.6(3) . .
O2 C1 C2 116.2(3) . .
O1 C1 C2 120.2(3) . .
C3 C2 C1 115.3(3) . .
C3 C2 H2A 108.4 . .
C1 C2 H2A 108.4 . .
C3 C2 H2B 108.4 . .
C1 C2 H2B 108.4 . .
H2A C2 H2B 107.5 . .
C4 C3 C2 113.4(3) . .
C4 C3 H3A 108.9 . .
C2 C3 H3A 108.9 . .
C4 C3 H3B 108.9 . .
C2 C3 H3B 108.9 . .
H3A C3 H3B 107.7 . .
C3 C4 C5 113.1(3) . .
C3 C4 H4A 109.0 . .
C5 C4 H4A 109.0 . .
C3 C4 H4B 109.0 . .
C5 C4 H4B 109.0 . .
H4A C4 H4B 107.8 . .
C5 C5 C4 114.3(3) 2_855 .
C5 C5 H5A 108.7 2_855 .
C4 C5 H5A 108.7 . .
C5 C5 H5B 108.7 2_855 .
C4 C5 H5B 108.7 . .
H5A C5 H5B 107.6 . .
C7 C6 N2 109.4(3) . .
C7 C6 H6 125.3 . .
N2 C6 H6 125.3 . .
C6 C7 N1 106.2(2) . .
C6 C7 H7 126.9 . .
N1 C7 H7 126.9 . .
N2 C8 N1 111.4(3) . .
N2 C8 H8 124.3 . .
N1 C8 H8 124.3 . .
N1 C9 C10 113.3(2) . .
N1 C9 H9A 108.9 . .
C10 C9 H9A 108.9 . .
N1 C9 H9B 108.9 . .
C10 C9 H9B 108.9 . .
H9A C9 H9B 107.7 . .
C11 C10 C15 118.6(3) . .
C11 C10 C9 121.6(3) . .
C15 C10 C9 119.8(2) . .
C12 C11 C10 121.1(3) . .
C12 C11 H11 119.5 . .
C10 C11 H11 119.5 . .
C13 C12 C11 120.9(3) . .
C13 C12 H12 119.6 . .
C11 C12 H12 119.6 . .
C12 C13 C14 118.9(3) . .
C12 C13 H13 120.5 . .
C14 C13 H13 120.5 . .
C15 C14 C13 121.1(3) . .
C15 C14 H14 119.5 . .
C13 C14 H14 119.5 . .
C14 C15 C10 119.5(3) . .
C14 C15 C16 118.2(3) . .
C10 C15 C16 122.3(3) . .
N4 C16 C15 111.2(2) . .
N4 C16 H16A 109.4 . .
C15 C16 H16A 109.4 . .
N4 C16 H16B 109.4 . .
C15 C16 H16B 109.4 . .
H16A C16 H16B 108.0 . .
C8 N1 C7 107.3(2) . .
C8 N1 C9 126.2(3) . .
C7 N1 C9 126.3(2) . .
C8 N2 C6 105.7(2) . .
C8 N2 Cu1 125.24(19) . .
C6 N2 Cu1 128.88(19) . .
HW11 O1W HW12 99(4) . .
HW31 O3W HW32 98(4) . .
HW21 O2W HW22 103(5) . .
N3 Cu1 N3 180.000(1) 1_545 2_766
N3 Cu1 N2 90.97(9) 1_545 2_756
N3 Cu1 N2 89.03(9) 2_766 2_756
N3 Cu1 N2 89.03(9) 1_545 .
N3 Cu1 N2 90.97(9) 2_766 .
N2 Cu1 N2 180.000(1) 2_756 .
C17 N4 C19 106.7(2) . .
C17 N4 C16 125.8(3) . .
C19 N4 C16 127.0(3) . .
N3 C17 N4 111.4(3) . .
N3 C17 H17 124.3 . .
N4 C17 H17 124.3 . .
C18 C19 N4 106.5(3) . .
C18 C19 H19 126.8 . .
N4 C19 H19 126.8 . .
C17 N3 C18 105.9(2) . .
C17 N3 Cu1 127.58(19) . 1_565
C18 N3 Cu1 125.4(2) . 1_565
N3 C18 C19 109.5(3) . .
N3 C18 H18 125.3 . .
C19 C18 H18 125.3 . .

loop_
_geom_bond_atom_site_label_1
_geom_bond_atom_site_label_2
_geom_bond_distance
_geom_bond_site_symmetry_2
C1 O2 1.248(4) .
C1 O1 1.252(4) .
C1 C2 1.530(4) .
C2 C3 1.514(4) .
C2 H2A 0.9700 .
C2 H2B 0.9700 .
C3 C4 1.503(4) .
C3 H3A 0.9700 .
C3 H3B 0.9700 .
C4 C5 1.511(4) .
C4 H4A 0.9700 .
C4 H4B 0.9700 .
C5 C5 1.493(6) 2_855
C5 H5A 0.9700 .
C5 H5B 0.9700 .
C6 C7 1.348(4) .
C6 N2 1.376(3) .
C6 H6 0.9300 .
C7 N1 1.363(4) .
C7 H7 0.9300 .
C8 N2 1.307(4) .
C8 N1 1.339(4) .
C8 H8 0.9300 .
C9 N1 1.461(4) .
C9 C10 1.520(4) .
C9 H9A 0.9700 .
C9 H9B 0.9700 .
C10 C11 1.376(4) .
C10 C15 1.397(4) .
C11 C12 1.370(5) .
C11 H11 0.9300 .
C12 C13 1.366(6) .
C12 H12 0.9300 .
C13 C14 1.378(5) .
C13 H13 0.9300 .
C14 C15 1.382(4) .
C14 H14 0.9300 .
C15 C16 1.503(4) .
C16 N4 1.470(4) .
C16 H16A 0.9700 .
C16 H16B 0.9700 .
N2 Cu1 2.016(2) .
O1W HW11 0.831(19) .
O1W HW12 0.834(19) .
O3W HW31 0.841(19) .
O3W HW32 0.840(19) .
O2W HW21 0.86(2) .
O2W HW22 0.869(19) .
Cu1 N3 2.008(2) 1_545
Cu1 N3 2.008(2) 2_766
Cu1 N2 2.016(2) 2_756
N4 C17 1.334(3) .
N4 C19 1.360(4) .
C17 N3 1.317(4) .
C17 H17 0.9300 .
C19 C18 1.354(5) .
C19 H19 0.9300 .
N3 C18 1.350(4) .
N3 Cu1 2.008(2) 1_565
C18 H18 0.9300 .

loop_
_geom_hbond_atom_site_label_D
_geom_hbond_atom_site_label_H
_geom_hbond_atom_site_label_A
_geom_hbond_distance_DH
_geom_hbond_distance_HA
_geom_hbond_distance_DA
_geom_hbond_angle_DHA
_geom_hbond_site_symmetry_A
O1W HW12 O1 0.834(19) 2.03(2) 2.864(3) 174(5) .
O1W HW11 O1 0.831(19) 2.06(2) 2.862(4) 163(4) 2_856
O2W HW22 O3W 0.869(19) 1.98(3) 2.794(4) 156(5) 1_545
O2W HW21 O1 0.86(2) 2.09(3) 2.910(4) 159(6) .
O3W HW31 O2 0.841(19) 1.94(2) 2.783(4) 177(5) 2_866
O3W HW32 O2 0.840(19) 1.96(2) 2.797(4) 173(4) .
